data_7062579
loop_
_publ_author_name
'Sivadas, Deepanjaly K.'
'Gayathri, Parthasarathy'
'Ravi, Sasikala'
'Karthikeyan, Subramanian'
'Pannipara, Mehboobali'
'Al-Sehemi, Abdullah G.'
'Moon, Dohyun'
'Anthony, Savarimuthu Philip'
'Madhu, Vedichi'

_publ_section_title
;
 Distinct fluorescence state, mechanofluorochromism of terpyridine
 conjugated fluorophores and the reusable sensing of nitroaromatics in
 aqueous medium
;
_journal_issue 27
_journal_name_full 'New Journal of Chemistry'
_journal_page_first 12770
_journal_page_last 12778
_journal_paper_doi 10.1039/D3NJ01235B
_journal_volume 47
_journal_year 2023
_chemical_formula_moiety 'C33 H24 N4, C6 H2 N3 O7, Na'
_chemical_formula_sum 'C39 H26 N7 Na O7'
_chemical_formula_weight 727.66
_space_group_crystal_system monoclinic
_space_group_IT_number 14
_space_group_name_Hall '-P 2ybc'
_space_group_name_H-M_alt 'P 1 21/c 1'
_atom_sites_solution_hydrogens geom
_audit_creation_method SHELXL-2018/3
_audit_update_record
;
2022-06-18 deposited with the CCDC.	2023-06-08 downloaded from the CCDC.
;
_cell_angle_alpha 90
_cell_angle_beta 96.02(3)
_cell_angle_gamma 90
_cell_formula_units_Z 4
_cell_length_a 25.421(5)
_cell_length_b 7.0150(14)
_cell_length_c 19.406(4)
_cell_measurement_reflns_used 65718
_cell_measurement_temperature 220(2)
_cell_measurement_theta_max 33.749
_cell_measurement_theta_min 0.401
_cell_volume 3441.6(12)
_computing_cell_refinement '<i>HKL3000sm</i>(Otwinowski & Minor, 1997)'
_computing_data_collection '<i>PAL BL2D-SMDC Program</i>(Shin et.al, 2016)'
_computing_data_reduction '<i>HKL3000sm</i>(Otwinowski & Minor, 1997)'
_computing_molecular_graphics '<i>DIAMOND 4</i>(Putx&Brandenburg, 2014)'
_computing_publication_material '<i>publCIF</i>(Westrip, 2010)'
_computing_structure_refinement '<i>SHELXL-2018</i>(Sheldrick, 2018)'
_computing_structure_solution '<i>SHELXT-2018</i>(Sheldrick, 2018)'
_diffrn_ambient_temperature 220(2)
_diffrn_measured_fraction_theta_full 0.977
_diffrn_measured_fraction_theta_max 0.977
_diffrn_measurement_device_type 'Rayonix MX225HS CCD area detector'
_diffrn_measurement_method 'omega scan'
_diffrn_radiation_type synchrotron
_diffrn_radiation_wavelength 0.700
_diffrn_reflns_av_R_equivalents 0.0556
_diffrn_reflns_av_unetI/netI 0.0491
_diffrn_reflns_Laue_measured_fraction_full 0.977
_diffrn_reflns_Laue_measured_fraction_max 0.977
_diffrn_reflns_limit_h_max 30
_diffrn_reflns_limit_h_min -30
_diffrn_reflns_limit_k_max 8
_diffrn_reflns_limit_k_min -8
_diffrn_reflns_limit_l_max 23
_diffrn_reflns_limit_l_min -23
_diffrn_reflns_number 22724
_diffrn_reflns_point_group_measured_fraction_full 0.977
_diffrn_reflns_point_group_measured_fraction_max 0.977
_diffrn_reflns_theta_full 24.835
_diffrn_reflns_theta_max 24.999
_diffrn_reflns_theta_min 1.587
_diffrn_source 'PLSII 2D bending magnet'
_exptl_absorpt_coefficient_mu 0.105
_exptl_absorpt_correction_T_max 1.000
_exptl_absorpt_correction_T_min 0.848
_exptl_absorpt_correction_type empirical
_exptl_absorpt_process_details '<i>HKL3000sm Scalepack</i>(Otwinowski et.al,2003)'
_exptl_crystal_colour orange
_exptl_crystal_density_diffrn 1.404
_exptl_crystal_description needle
_exptl_crystal_F_000 1504
_exptl_crystal_size_max 0.094
_exptl_crystal_size_mid 0.018
_exptl_crystal_size_min 0.015
_refine_diff_density_max 1.549
_refine_diff_density_min -0.656
_refine_diff_density_rms 0.104
_refine_ls_extinction_method none
_refine_ls_goodness_of_fit_ref 1.360
_refine_ls_hydrogen_treatment constr
_refine_ls_matrix_type full
_refine_ls_number_parameters 742
_refine_ls_number_reflns 6204
_refine_ls_number_restraints 343
_refine_ls_restrained_S_all 1.362
_refine_ls_R_factor_all 0.1532
_refine_ls_R_factor_gt 0.1155
_refine_ls_shift/su_max 0.000
_refine_ls_shift/su_mean 0.000
_refine_ls_structure_factor_coef Fsqd
_refine_ls_weighting_details 'w=1/[\s^2^(Fo^2^)+(0.2000P)^2^] where P=(Fo^2^+2Fc^2^)/3'
_refine_ls_weighting_scheme calc
_refine_ls_wR_factor_gt 0.3327
_refine_ls_wR_factor_ref 0.3620
_reflns_Friedel_coverage 0.000
_reflns_number_gt 3805
_reflns_number_total 6204
_reflns_threshold_expression 'I > 2\s(I)'
_cod_data_source_file d3nj01235b2.cif
_cod_data_source_block SPA726
_cod_original_cell_volume 3441.5(12)
_cod_original_sg_symbol_H-M 'P 21/c'
_cod_database_code 7062579
_shelx_shelxl_version_number 2018/3
_shelx_space_group_comment
;
The symmetry employed for this shelxl refinement is uniquely defined
by the following loop, which should always be used as a source of
symmetry information in preference to the above space-group names.
They are only intended as comments.
;
_shelx_estimated_absorpt_t_min 0.990
_shelx_estimated_absorpt_t_max 0.998

loop_
_space_group_symop_operation_xyz
'x, y, z'
'-x, y+1/2, -z+1/2'
'-x, -y, -z'
'x, -y-1/2, z-1/2'

loop_
_atom_site_label
_atom_site_type_symbol
_atom_site_fract_x
_atom_site_fract_y
_atom_site_fract_z
_atom_site_U_iso_or_equiv
_atom_site_adp_type
_atom_site_occupancy
_atom_site_site_symmetry_order
_atom_site_calc_flag
_atom_site_refinement_flags_posn
_atom_site_refinement_flags_adp
_atom_site_refinement_flags_occupancy
_atom_site_disorder_assembly
_atom_site_disorder_group
N1 N 0.40888(18) 0.2993(7) 0.3576(3) 0.0884(16) Uani 1 1 d . . . . .
N2 N 0.14328(14) 0.5852(5) 0.07152(18) 0.0509(9) Uani 1 1 d . . . . .
N3 N 0.1538(2) 0.6037(6) -0.0720(2) 0.0814(13) Uani 1 1 d . . . . .
N4 N 0.04631(16) 0.6247(5) 0.1078(2) 0.0646(11) Uani 1 1 d . . . . .
C1A C 0.4583(4) 0.3509(19) 0.3484(5) 0.043(4) Uani 0.457(9) 1 d D . P A 1
C2A C 0.4950(3) 0.4442(12) 0.3949(4) 0.047(3) Uani 0.457(9) 1 d D . P A 1
H2A H 0.485095 0.485104 0.437824 0.057 Uiso 0.457(9) 1 calc R U P A 1
C3A C 0.5461(3) 0.4775(15) 0.3784(5) 0.047(3) Uani 0.457(9) 1 d D . P A 1
H3A H 0.570501 0.541458 0.409990 0.057 Uiso 0.457(9) 1 calc R U P A 1
C4A C 0.5611(4) 0.416(2) 0.3151(6) 0.059(5) Uani 0.457(9) 1 d D . P A 1
H4A H 0.595654 0.438219 0.303857 0.071 Uiso 0.457(9) 1 calc R U P A 1
C5A C 0.5245(3) 0.3226(16) 0.2686(5) 0.069(3) Uani 0.457(9) 1 d D . P A 1
H5A H 0.534664 0.277713 0.226338 0.083 Uiso 0.457(9) 1 calc R U P A 1
C6A C 0.4731(3) 0.2952(15) 0.2843(4) 0.063(3) Uani 0.457(9) 1 d D . P A 1
H6A H 0.448089 0.238525 0.251448 0.075 Uiso 0.457(9) 1 calc R U P A 1
C1B C 0.4628(5) 0.3778(18) 0.3477(10) 0.092(8) Uani 0.543(9) 1 d D . P A 2
C2B C 0.4691(4) 0.5645(18) 0.3676(11) 0.222(15) Uani 0.543(9) 1 d D . P A 2
H2B H 0.439991 0.633257 0.380735 0.267 Uiso 0.543(9) 1 calc R U P A 2
C3B C 0.5173(4) 0.652(2) 0.3686(13) 0.243(17) Uani 0.543(9) 1 d D . P A 2
H3B H 0.520769 0.780854 0.381246 0.291 Uiso 0.543(9) 1 calc R U P A 2
C4B C 0.5604(4) 0.5528(18) 0.3515(9) 0.115(6) Uani 0.543(9) 1 d D . P A 2
H4B H 0.593740 0.611952 0.353742 0.138 Uiso 0.543(9) 1 calc R U P A 2
C5B C 0.5544(5) 0.3660(19) 0.3310(9) 0.084(6) Uani 0.543(9) 1 d D . P A 2
H5B H 0.583441 0.297625 0.317427 0.100 Uiso 0.543(9) 1 calc R U P A 2
C6B C 0.5060(4) 0.2797(14) 0.3302(6) 0.089(4) Uani 0.543(9) 1 d D . P A 2
H6B H 0.502394 0.150716 0.317542 0.107 Uiso 0.543(9) 1 calc R U P A 2
C7A C 0.4006(3) 0.2062(12) 0.4247(5) 0.045(2) Uani 0.468(7) 1 d D . P A 1
C8A C 0.3666(3) 0.2603(11) 0.4723(4) 0.050(2) Uani 0.468(7) 1 d D . P A 1
H8A H 0.346685 0.372730 0.465058 0.060 Uiso 0.468(7) 1 calc R U P A 1
C9A C 0.3617(3) 0.1503(11) 0.5303(4) 0.056(3) Uani 0.468(7) 1 d D . P A 1
H9A H 0.338254 0.186631 0.562269 0.068 Uiso 0.468(7) 1 calc R U P A 1
C10A C 0.3916(4) -0.0132(13) 0.5410(5) 0.065(3) Uani 0.468(7) 1 d D . P A 1
H10A H 0.389889 -0.084671 0.581699 0.078 Uiso 0.468(7) 1 calc R U P A 1
C11A C 0.4239(7) -0.073(2) 0.4923(8) 0.079(5) Uani 0.468(7) 1 d D . P A 1
H11A H 0.441229 -0.191133 0.497247 0.094 Uiso 0.468(7) 1 calc R U P A 1
C12A C 0.4308(4) 0.0430(13) 0.4363(5) 0.060(3) Uani 0.468(7) 1 d D . P A 1
H12A H 0.455946 0.010811 0.406118 0.072 Uiso 0.468(7) 1 calc R U P A 1
C7B C 0.4107(5) 0.1277(14) 0.3981(6) 0.087(4) Uani 0.532(7) 1 d D . P A 2
C8B C 0.4254(10) 0.154(2) 0.4670(6) 0.177(10) Uani 0.532(7) 1 d D . P A 2
H8B H 0.432263 0.277446 0.484317 0.212 Uiso 0.532(7) 1 calc R U P A 2
C9B C 0.4302(16) 0.002(3) 0.5108(9) 0.191(16) Uani 0.532(7) 1 d D . P A 2
H9B H 0.449852 0.012545 0.554472 0.229 Uiso 0.532(7) 1 calc R U P A 2
C10B C 0.4062(10) -0.165(3) 0.4904(7) 0.158(13) Uani 0.532(7) 1 d D . P A 2
H10B H 0.401379 -0.260935 0.522863 0.190 Uiso 0.532(7) 1 calc R U P A 2
C11B C 0.3894(5) -0.1900(15) 0.4226(5) 0.095(4) Uani 0.532(7) 1 d D . P A 2
H11B H 0.376142 -0.309363 0.407178 0.114 Uiso 0.532(7) 1 calc R U P A 2
C12B C 0.3915(4) -0.0455(11) 0.3762(5) 0.070(3) Uani 0.532(7) 1 d D . P A 2
H12B H 0.379650 -0.065064 0.329190 0.085 Uiso 0.532(7) 1 calc R U P A 2
C13 C 0.3645(2) 0.3464(7) 0.3127(3) 0.0725(15) Uani 1 1 d . . . . .
C14 C 0.3688(2) 0.4730(9) 0.2585(4) 0.105(3) Uani 1 1 d . . . . .
H14 H 0.402011 0.526572 0.253067 0.126 Uiso 1 1 calc R U . . .
C15 C 0.3267(2) 0.5216(9) 0.2132(3) 0.099(2) Uani 1 1 d . . . . .
H15 H 0.331784 0.608051 0.177490 0.119 Uiso 1 1 calc R U . . .
C16 C 0.27714(18) 0.4497(6) 0.2176(2) 0.0608(12) Uani 1 1 d . . . . .
C17 C 0.27251(18) 0.3321(7) 0.2738(2) 0.0616(12) Uani 1 1 d . . . . .
H17 H 0.238884 0.285276 0.281028 0.074 Uiso 1 1 calc R U . . .
C18 C 0.31529(18) 0.2808(7) 0.3195(2) 0.0631(13) Uani 1 1 d . . . . .
H18 H 0.310150 0.198295 0.356375 0.076 Uiso 1 1 calc R U . . .
C19 C 0.19242(18) 0.5714(5) 0.0511(2) 0.0533(11) Uani 1 1 d . . . . .
C20 C 0.23674(18) 0.5306(6) 0.0975(2) 0.0577(12) Uani 1 1 d . . . . .
H20 H 0.270376 0.524551 0.081622 0.069 Uiso 1 1 calc R U . . .
C21 C 0.23133(17) 0.4988(6) 0.1676(2) 0.0543(12) Uani 1 1 d . . . . .
C22 C 0.18101(18) 0.5115(6) 0.1875(2) 0.0576(12) Uani 1 1 d . . . . .
H22 H 0.175323 0.489859 0.233941 0.069 Uiso 1 1 calc R U . . .
C23 C 0.13816(17) 0.5569(5) 0.1385(2) 0.0505(11) Uani 1 1 d . . . . .
C24 C 0.19777(19) 0.5994(6) -0.0233(2) 0.0562(11) Uani 1 1 d . . . . .
C25 C 0.2451(2) 0.6231(7) -0.0399(3) 0.0681(13) Uani 1 1 d . . . . .
H25 H 0.274241 0.619859 -0.005919 0.082 Uiso 1 1 calc R U . . .
C26 C 0.2520(3) 0.6526(10) -0.1068(5) 0.112(3) Uani 1 1 d . . . . .
H26 H 0.286536 0.671437 -0.118601 0.134 Uiso 1 1 calc R U . . .
C27 C 0.2109(3) 0.6566(8) -0.1587(4) 0.092(2) Uani 1 1 d . . . . .
H27 H 0.216739 0.674894 -0.205250 0.111 Uiso 1 1 calc R U . . .
C28 C 0.1619(3) 0.6330(8) -0.1400(3) 0.0777(16) Uani 1 1 d . . . . .
H28 H 0.132686 0.636729 -0.173976 0.093 Uiso 1 1 calc R U . . .
C29 C 0.08432(18) 0.5764(6) 0.1583(2) 0.0536(11) Uani 1 1 d . . . . .
C30 C 0.0699(2) 0.5533(7) 0.2244(3) 0.0702(14) Uani 1 1 d . . . . .
H30 H 0.095614 0.520638 0.260958 0.084 Uiso 1 1 calc R U . . .
C31 C 0.0182(2) 0.5778(8) 0.2370(3) 0.0765(15) Uani 1 1 d . . . . .
H31 H 0.008311 0.561218 0.281947 0.092 Uiso 1 1 calc R U . . .
C32 C -0.0188(2) 0.6266(8) 0.1834(3) 0.0798(16) Uani 1 1 d . . . . .
H32 H -0.054209 0.644867 0.191607 0.096 Uiso 1 1 calc R U . . .
C33 C -0.0045(2) 0.6484(8) 0.1195(3) 0.0765(15) Uani 1 1 d . . . . .
H33 H -0.029995 0.680308 0.082709 0.092 Uiso 1 1 calc R U . . .
O1A O 0.0777(7) 0.370(4) 0.5103(10) 0.070(6) Uani 0.590(9) 1 d . . P B 1
O2A O 0.1112(4) 0.419(2) 0.3910(6) 0.103(5) Uani 0.590(9) 1 d D . P B 1
O3A O 0.1908(4) 0.3561(14) 0.3831(6) 0.105(3) Uani 0.590(9) 1 d D . P B 1
N5A N 0.1552(4) 0.394(2) 0.4148(6) 0.075(3) Uani 0.590(9) 1 d D . P B 1
O4A O 0.3124(6) 0.569(2) 0.5799(10) 0.105(4) Uani 0.590(9) 1 d . . P B 1
O5A O 0.2890(4) 0.5524(13) 0.6818(6) 0.107(3) Uani 0.590(9) 1 d . . P B 1
N6A N 0.2810(4) 0.5355(12) 0.6183(7) 0.074(3) Uani 0.590(9) 1 d . . P B 1
O6A O 0.1154(5) 0.4217(18) 0.7176(5) 0.117(4) Uani 0.590(9) 1 d . . P B 1
O7A O 0.0548(5) 0.376(2) 0.6377(5) 0.106(5) Uani 0.590(9) 1 d . . P B 1
N7A N 0.0985(6) 0.404(2) 0.6557(7) 0.056(3) Uani 0.590(9) 1 d . . P B 1
C34A C 0.1190(4) 0.387(2) 0.5299(5) 0.045(2) Uani 0.590(9) 1 d D U P B 1
C35A C 0.1652(4) 0.419(2) 0.4896(6) 0.054(2) Uani 0.590(9) 1 d D U P B 1
C36A C 0.2167(3) 0.4554(12) 0.5214(6) 0.0541(19) Uani 0.590(9) 1 d D U P B 1
H36A H 0.244806 0.462758 0.493681 0.065 Uiso 0.590(9) 1 calc R U P B 1
C37A C 0.2265(4) 0.4800(12) 0.5901(6) 0.0531(19) Uani 0.590(9) 1 d . U P B 1
C38A C 0.1871(3) 0.4645(11) 0.6324(5) 0.0503(18) Uani 0.590(9) 1 d . U P B 1
H38A H 0.194235 0.484408 0.680365 0.060 Uiso 0.590(9) 1 calc R U P B 1
C39A C 0.1373(4) 0.4198(18) 0.6042(6) 0.049(2) Uani 0.590(9) 1 d . U P B 1
O1B O 0.0754(11) 0.324(5) 0.5145(11) 0.054(5) Uani 0.410(9) 1 d . . P B 2
O2B O 0.0919(4) 0.4685(19) 0.3822(6) 0.057(3) Uani 0.410(9) 1 d D . P B 2
O3B O 0.1606(5) 0.3436(17) 0.3531(4) 0.080(3) Uani 0.410(9) 1 d D . P B 2
N5B N 0.1356(4) 0.403(3) 0.4029(5) 0.050(4) Uani 0.410(9) 1 d D U P B 2
O4B O 0.3206(4) 0.4490(18) 0.5116(10) 0.116(5) Uani 0.410(9) 1 d . . P B 2
O5B O 0.3122(11) 0.518(3) 0.6197(19) 0.151(14) Uani 0.410(9) 1 d . . P B 2
N6B N 0.2952(6) 0.471(2) 0.5599(11) 0.085(6) Uani 0.410(9) 1 d . . P B 2
O6B O 0.1533(9) 0.443(3) 0.7092(8) 0.158(8) Uani 0.410(9) 1 d . . P B 2
O7B O 0.0788(14) 0.465(5) 0.6508(17) 0.146(14) Uani 0.410(9) 1 d . . P B 2
N7B N 0.1250(10) 0.432(2) 0.6520(11) 0.071(5) Uani 0.410(9) 1 d . . P B 2
C34B C 0.1291(5) 0.403(3) 0.5294(5) 0.041(3) Uani 0.410(9) 1 d D U P B 2
C35B C 0.1609(3) 0.399(2) 0.4780(4) 0.042(3) Uani 0.410(9) 1 d D U P B 2
C36B C 0.2141(3) 0.4235(14) 0.4866(6) 0.041(2) Uani 0.410(9) 1 d D U P B 2
H36B H 0.234079 0.422295 0.448434 0.050 Uiso 0.410(9) 1 calc R U P B 2
C37B C 0.2377(4) 0.4495(15) 0.5523(6) 0.047(2) Uani 0.410(9) 1 d D U P B 2
C38B C 0.2071(4) 0.4528(16) 0.6058(6) 0.044(2) Uani 0.410(9) 1 d D U P B 2
H38B H 0.223201 0.471152 0.651120 0.053 Uiso 0.410(9) 1 calc R U P B 2
C39B C 0.1539(5) 0.430(2) 0.5951(5) 0.043(3) Uani 0.410(9) 1 d D U P B 2
Na1 Na 0.02988(15) 0.7534(7) -0.0287(2) 0.1601(15) Uani 1 1 d . . . . .

loop_
_atom_site_aniso_label
_atom_site_aniso_U_11
_atom_site_aniso_U_22
_atom_site_aniso_U_33
_atom_site_aniso_U_23
_atom_site_aniso_U_13
_atom_site_aniso_U_12
N1 0.061(3) 0.094(3) 0.098(4) 0.037(3) -0.045(2) -0.014(2)
N2 0.049(2) 0.0545(19) 0.045(2) -0.0031(15) -0.0173(16) 0.0010(15)
N3 0.104(4) 0.081(3) 0.056(3) -0.001(2) -0.014(2) -0.004(2)
N4 0.058(2) 0.070(2) 0.060(2) 0.0003(18) -0.0253(19) 0.0042(18)
C1A 0.029(8) 0.054(7) 0.040(9) -0.001(6) -0.028(7) 0.007(6)
C2A 0.035(5) 0.070(6) 0.032(5) -0.002(4) -0.017(4) -0.004(4)
C3A 0.023(5) 0.076(7) 0.040(6) -0.002(5) -0.004(4) 0.007(4)
C4A 0.033(6) 0.079(10) 0.064(10) 0.006(9) -0.001(6) 0.016(5)
C5A 0.046(6) 0.112(9) 0.049(7) -0.012(6) -0.002(5) 0.031(6)
C6A 0.041(5) 0.080(7) 0.062(7) -0.002(5) -0.023(5) 0.017(5)
C1B 0.063(13) 0.084(12) 0.122(19) -0.022(10) -0.018(12) 0.022(8)
C2B 0.047(7) 0.136(13) 0.47(4) -0.16(2) -0.046(13) 0.026(8)
C3B 0.061(9) 0.188(18) 0.47(4) -0.22(2) -0.006(14) -0.018(9)
C4B 0.039(7) 0.155(15) 0.145(16) -0.060(12) -0.022(8) 0.004(8)
C5B 0.082(11) 0.091(11) 0.071(10) 0.016(8) -0.021(7) 0.029(8)
C6B 0.101(10) 0.072(6) 0.088(9) -0.011(5) -0.023(7) 0.023(6)
C7A 0.036(5) 0.053(6) 0.042(6) 0.010(4) -0.019(4) -0.003(4)
C8A 0.029(4) 0.055(5) 0.067(6) 0.009(4) 0.006(4) -0.002(3)
C9A 0.048(5) 0.072(6) 0.050(6) 0.000(4) 0.006(4) -0.013(4)
C10A 0.081(8) 0.073(6) 0.041(6) 0.016(5) 0.004(5) 0.004(5)
C11A 0.073(13) 0.107(13) 0.054(10) 0.020(9) 0.004(7) 0.034(9)
C12A 0.060(6) 0.070(6) 0.049(7) 0.012(5) 0.003(5) 0.021(5)
C7B 0.090(8) 0.085(8) 0.076(9) -0.016(6) -0.041(7) 0.037(7)
C8B 0.26(2) 0.132(14) 0.104(13) -0.031(11) -0.119(15) 0.043(15)
C9B 0.30(4) 0.20(3) 0.051(11) 0.020(14) -0.079(16) 0.04(2)
C10B 0.125(19) 0.27(3) 0.080(13) 0.087(17) 0.004(11) 0.06(2)
C11B 0.089(8) 0.113(9) 0.087(9) 0.023(7) 0.027(7) 0.017(7)
C12B 0.076(7) 0.081(6) 0.055(6) 0.014(5) 0.008(5) 0.009(5)
C13 0.066(3) 0.068(3) 0.073(3) 0.016(2) -0.038(3) -0.007(2)
C14 0.066(3) 0.117(5) 0.121(5) 0.068(4) -0.044(3) -0.046(3)
C15 0.068(3) 0.105(4) 0.112(5) 0.064(4) -0.049(3) -0.039(3)
C16 0.053(3) 0.061(3) 0.062(3) 0.012(2) -0.025(2) -0.0042(19)
C17 0.047(3) 0.085(3) 0.049(3) 0.008(2) -0.017(2) 0.005(2)
C18 0.054(3) 0.074(3) 0.055(3) 0.009(2) -0.022(2) 0.004(2)
C19 0.060(3) 0.045(2) 0.050(3) 0.0054(17) -0.020(2) -0.0035(18)
C20 0.047(2) 0.055(2) 0.066(3) 0.012(2) -0.016(2) -0.0067(18)
C21 0.053(3) 0.048(2) 0.054(3) 0.0053(18) -0.028(2) -0.0029(17)
C22 0.057(3) 0.062(2) 0.047(3) 0.0006(19) -0.026(2) 0.0020(19)
C23 0.055(3) 0.048(2) 0.042(2) -0.0048(16) -0.0234(19) 0.0030(17)
C24 0.059(3) 0.049(2) 0.057(3) 0.0047(18) -0.010(2) 0.0065(18)
C25 0.059(3) 0.076(3) 0.070(4) 0.022(2) 0.007(3) 0.016(2)
C26 0.082(5) 0.095(5) 0.163(8) 0.010(5) 0.032(5) 0.033(4)
C27 0.115(6) 0.085(4) 0.084(4) 0.022(3) 0.043(4) 0.024(3)
C28 0.109(5) 0.085(3) 0.036(3) 0.001(2) -0.009(3) 0.009(3)
C29 0.057(3) 0.055(2) 0.044(3) -0.0059(17) -0.019(2) 0.0078(18)
C30 0.078(4) 0.079(3) 0.048(3) -0.004(2) -0.018(2) 0.019(3)
C31 0.072(4) 0.095(4) 0.062(3) -0.002(3) 0.000(3) 0.026(3)
C32 0.063(3) 0.093(4) 0.082(4) 0.008(3) 0.000(3) 0.023(3)
C33 0.051(3) 0.094(4) 0.080(4) 0.009(3) -0.016(3) 0.016(2)
O1A 0.017(5) 0.121(15) 0.073(8) 0.017(5) 0.005(4) -0.016(5)
O2A 0.072(10) 0.179(13) 0.052(5) 0.025(6) -0.020(6) -0.019(8)
O3A 0.093(7) 0.151(7) 0.081(7) -0.021(5) 0.051(6) -0.017(6)
N5A 0.049(6) 0.071(5) 0.108(9) 0.007(6) 0.022(6) -0.026(5)
O4A 0.038(5) 0.118(10) 0.159(12) -0.011(8) 0.012(6) 0.007(6)
O5A 0.074(6) 0.112(6) 0.122(8) 0.025(6) -0.050(6) -0.012(4)
N6A 0.039(5) 0.076(5) 0.100(9) 0.005(5) -0.020(6) 0.005(4)
O6A 0.120(8) 0.195(9) 0.036(5) -0.035(5) 0.015(5) -0.032(7)
O7A 0.069(6) 0.200(14) 0.050(4) -0.011(6) 0.012(4) -0.031(6)
N7A 0.058(9) 0.087(8) 0.026(4) -0.005(4) 0.015(6) 0.013(7)
C34A 0.026(4) 0.056(5) 0.052(4) -0.006(3) 0.002(3) -0.008(3)
C35A 0.040(4) 0.056(5) 0.069(4) -0.005(4) 0.017(3) -0.008(3)
C36A 0.044(3) 0.054(4) 0.065(4) -0.002(4) 0.011(3) -0.008(3)
C37A 0.043(4) 0.052(4) 0.065(4) -0.001(3) 0.006(3) 0.003(3)
C38A 0.039(4) 0.052(4) 0.059(4) 0.003(3) -0.001(3) 0.004(3)
C39A 0.040(4) 0.052(4) 0.053(4) -0.006(3) -0.001(3) 0.004(3)
O1B 0.045(10) 0.092(12) 0.024(6) -0.005(7) 0.005(5) -0.014(6)
O2B 0.036(6) 0.088(7) 0.041(6) 0.010(4) -0.022(4) -0.007(4)
O3B 0.090(8) 0.115(7) 0.036(6) -0.011(5) 0.014(5) 0.002(6)
N5B 0.052(10) 0.064(6) 0.038(7) -0.008(5) 0.028(7) -0.004(7)
O4B 0.026(5) 0.131(10) 0.188(15) -0.028(9) 0.004(7) -0.002(5)
O5B 0.049(11) 0.133(13) 0.25(4) 0.057(18) -0.094(16) -0.025(10)
N6B 0.060(10) 0.059(7) 0.122(16) 0.011(8) -0.048(11) -0.016(7)
O6B 0.157(17) 0.27(2) 0.042(8) -0.028(9) 0.013(10) 0.029(16)
O7B 0.19(4) 0.14(2) 0.13(2) 0.007(14) 0.11(2) 0.020(16)
N7B 0.106(15) 0.049(7) 0.061(11) 0.001(6) 0.022(12) 0.031(9)
C34B 0.024(5) 0.046(6) 0.048(5) -0.004(4) -0.010(3) 0.003(4)
C35B 0.032(4) 0.039(6) 0.055(6) -0.010(5) -0.003(3) -0.004(3)
C36B 0.030(4) 0.038(4) 0.053(5) 0.004(4) -0.006(3) -0.002(3)
C37B 0.036(4) 0.045(5) 0.056(5) 0.001(4) -0.012(3) 0.004(4)
C38B 0.034(5) 0.044(5) 0.050(5) 0.002(4) -0.016(3) 0.007(4)
C39B 0.034(5) 0.043(5) 0.048(5) -0.002(4) -0.013(3) 0.008(4)
Na1 0.122(3) 0.212(4) 0.144(3) -0.008(3) 0.001(2) 0.003(3)

loop_
_atom_type_symbol
_atom_type_description
_atom_type_scat_dispersion_real
_atom_type_scat_dispersion_imag
_atom_type_scat_source
C C 0.0030 0.0016 'International Tables Vol C Tables 4.2.6.8 and 6.1.1.4'
H H 0.0000 0.0000 'International Tables Vol C Tables 4.2.6.8 and 6.1.1.4'
N N 0.0059 0.0032 'International Tables Vol C Tables 4.2.6.8 and 6.1.1.4'
O O 0.0105 0.0059 'International Tables Vol C Tables 4.2.6.8 and 6.1.1.4'
Na Na 0.0360 0.0243 'International Tables Vol C Tables 4.2.6.8 and 6.1.1.4'

loop_
_geom_angle_atom_site_label_1
_geom_angle_atom_site_label_2
_geom_angle_atom_site_label_3
_geom_angle
_geom_angle_site_symmetry_1
_geom_angle_site_symmetry_3
_geom_angle_publ_flag
C1A N1 C13 124.4(7) . . ?
C13 N1 C7B 121.3(6) . . ?
C1A N1 C7A 117.1(6) . . ?
C13 N1 C7A 118.1(5) . . ?
C13 N1 C1B 121.5(8) . . ?
C7B N1 C1B 113.4(9) . . ?
C23 N2 C19 117.5(3) . . ?
C28 N3 C24 117.9(5) . . ?
C33 N4 C29 122.4(5) . . ?
C33 N4 Na1 94.0(3) . . ?
C29 N4 Na1 143.0(4) . . ?
N1 C1A C2A 128.0(7) . . ?
N1 C1A C6A 112.9(7) . . ?
C2A C1A C6A 119.0(8) . . ?
C3A C2A C1A 120.6(7) . . ?
C3A C2A H2A 119.7 . . ?
C1A C2A H2A 119.7 . . ?
C2A C3A C4A 120.1(7) . . ?
C2A C3A H3A 120.0 . . ?
C4A C3A H3A 120.0 . . ?
C3A C4A C5A 119.4(8) . . ?
C3A C4A H4A 120.3 . . ?
C5A C4A H4A 120.3 . . ?
C6A C5A C4A 120.3(7) . . ?
C6A C5A H5A 119.8 . . ?
C4A C5A H5A 119.8 . . ?
C5A C6A C1A 120.5(7) . . ?
C5A C6A H6A 119.8 . . ?
C1A C6A H6A 119.8 . . ?
C6B C1B C2B 118.5(8) . . ?
C6B C1B N1 127.7(9) . . ?
C2B C1B N1 113.2(8) . . ?
C3B C2B C1B 120.6(8) . . ?
C3B C2B H2B 119.7 . . ?
C1B C2B H2B 119.7 . . ?
C2B C3B C4B 120.6(8) . . ?
C2B C3B H3B 119.7 . . ?
C4B C3B H3B 119.7 . . ?
C3B C4B C5B 119.1(8) . . ?
C3B C4B H4B 120.4 . . ?
C5B C4B H4B 120.4 . . ?
C6B C5B C4B 119.8(8) . . ?
C6B C5B H5B 120.1 . . ?
C4B C5B H5B 120.1 . . ?
C1B C6B C5B 121.3(8) . . ?
C1B C6B H6B 119.4 . . ?
C5B C6B H6B 119.4 . . ?
C8A C7A C12A 119.6(6) . . ?
C8A C7A N1 128.2(6) . . ?
C12A C7A N1 112.2(6) . . ?
C7A C8A C9A 120.5(6) . . ?
C7A C8A H8A 119.8 . . ?
C9A C8A H8A 119.8 . . ?
C10A C9A C8A 119.5(6) . . ?
C10A C9A H9A 120.3 . . ?
C8A C9A H9A 120.3 . . ?
C9A C10A C11A 120.4(7) . . ?
C9A C10A H10A 119.8 . . ?
C11A C10A H10A 119.8 . . ?
C10A C11A C12A 119.6(8) . . ?
C10A C11A H11A 120.2 . . ?
C12A C11A H11A 120.2 . . ?
C11A C12A C7A 120.1(7) . . ?
C11A C12A H12A 120.0 . . ?
C7A C12A H12A 120.0 . . ?
C8B C7B C12B 118.7(8) . . ?
C8B C7B N1 114.5(8) . . ?
C12B C7B N1 125.9(7) . . ?
C9B C8B C7B 120.4(9) . . ?
C9B C8B H8B 119.8 . . ?
C7B C8B H8B 119.8 . . ?
C8B C9B C10B 118.9(10) . . ?
C8B C9B H9B 120.5 . . ?
C10B C9B H9B 120.5 . . ?
C11B C10B C9B 118.8(9) . . ?
C11B C10B H10B 120.6 . . ?
C9B C10B H10B 120.6 . . ?
C10B C11B C12B 121.1(8) . . ?
C10B C11B H11B 119.4 . . ?
C12B C11B H11B 119.4 . . ?
C11B C12B C7B 119.7(7) . . ?
C11B C12B H12B 120.1 . . ?
C7B C12B H12B 120.1 . . ?
C18 C13 C14 116.0(4) . . ?
C18 C13 N1 123.8(5) . . ?
C14 C13 N1 120.1(5) . . ?
C15 C14 C13 122.1(5) . . ?
C15 C14 H14 118.9 . . ?
C13 C14 H14 118.9 . . ?
C14 C15 C16 122.5(5) . . ?
C14 C15 H15 118.8 . . ?
C16 C15 H15 118.8 . . ?
C15 C16 C17 115.1(4) . . ?
C15 C16 C21 122.8(4) . . ?
C17 C16 C21 122.1(4) . . ?
C18 C17 C16 122.5(5) . . ?
C18 C17 H17 118.7 . . ?
C16 C17 H17 118.7 . . ?
C13 C18 C17 121.6(5) . . ?
C13 C18 H18 119.2 . . ?
C17 C18 H18 119.2 . . ?
N2 C19 C20 122.2(4) . . ?
N2 C19 C24 117.3(4) . . ?
C20 C19 C24 120.5(5) . . ?
C19 C20 C21 120.3(4) . . ?
C19 C20 H20 119.8 . . ?
C21 C20 H20 119.8 . . ?
C22 C21 C20 116.8(4) . . ?
C22 C21 C16 121.5(4) . . ?
C20 C21 C16 121.6(4) . . ?
C21 C22 C23 120.1(4) . . ?
C21 C22 H22 119.9 . . ?
C23 C22 H22 119.9 . . ?
N2 C23 C22 123.0(4) . . ?
N2 C23 C29 115.5(3) . . ?
C22 C23 C29 121.5(4) . . ?
C25 C24 N3 122.2(5) . . ?
C25 C24 C19 116.5(4) . . ?
N3 C24 C19 121.3(5) . . ?
C24 C25 C26 118.8(6) . . ?
C24 C25 H25 120.6 . . ?
C26 C25 H25 120.6 . . ?
C25 C26 C27 123.0(7) . . ?
C25 C26 H26 118.5 . . ?
C27 C26 H26 118.5 . . ?
C28 C27 C26 117.1(6) . . ?
C28 C27 H27 121.5 . . ?
C26 C27 H27 121.5 . . ?
C27 C28 N3 121.0(6) . . ?
C27 C28 H28 119.5 . . ?
N3 C28 H28 119.5 . . ?
N4 C29 C30 117.8(4) . . ?
N4 C29 C23 116.8(4) . . ?
C30 C29 C23 125.3(4) . . ?
C31 C30 C29 120.2(5) . . ?
C31 C30 H30 119.9 . . ?
C29 C30 H30 119.9 . . ?
C32 C31 C30 119.3(6) . . ?
C32 C31 H31 120.3 . . ?
C30 C31 H31 120.3 . . ?
C33 C32 C31 120.1(5) . . ?
C33 C32 H32 120.0 . . ?
C31 C32 H32 120.0 . . ?
C32 C33 N4 120.1(5) . . ?
C32 C33 H33 119.9 . . ?
N4 C33 H33 119.9 . . ?
C34A O1A Na1 150.9(17) . 2_545 ?
C34A O1A Na1 110(2) . 4_576 ?
Na1 O1A Na1 85.2(5) 2_545 4_576 ?
O2A N5A O3A 125.4(14) . . ?
O2A N5A C35A 115.6(12) . . ?
O3A N5A C35A 118.9(11) . . ?
O4A N6A O5A 124.3(17) . . ?
O4A N6A C37A 119.4(18) . . ?
O5A N6A C37A 116.3(11) . . ?
N7A O7A Na1 150.6(11) . 2_545 ?
O7A N7A O6A 122.7(16) . . ?
O7A N7A C39A 119.9(12) . . ?
O6A N7A C39A 117.3(14) . . ?
O1A C34A C39A 123.4(13) . . ?
O1A C34A C35A 128.1(14) . . ?
C39A C34A C35A 107.6(8) . . ?
C36A C35A N5A 120.9(8) . . ?
C36A C35A C34A 122.8(9) . . ?
N5A C35A C34A 116.1(8) . . ?
C37A C36A C35A 121.6(9) . . ?
C37A C36A H36A 119.2 . . ?
C35A C36A H36A 119.2 . . ?
C36A C37A C38A 121.1(9) . . ?
C36A C37A N6A 117.9(10) . . ?
C38A C37A N6A 120.9(10) . . ?
C39A C38A C37A 119.1(9) . . ?
C39A C38A H38A 120.4 . . ?
C37A C38A H38A 120.4 . . ?
C38A C39A N7A 113.8(11) . . ?
C38A C39A C34A 127.5(10) . . ?
N7A C39A C34A 118.8(8) . . ?
O2B N5B O3B 112.1(9) . . ?
O2B N5B C35B 126.2(8) . . ?
O3B N5B C35B 121.5(7) . . ?
O4B N6B O5B 127(2) . . ?
O4B N6B C37B 121.5(14) . . ?
O5B N6B C37B 112(2) . . ?
O7B N7B O6B 118(3) . . ?
O7B N7B C39B 126(2) . . ?
O6B N7B C39B 114(2) . . ?
C35B C34B C39B 115.8(7) . . ?
C35B C34B O1B 117.7(11) . . ?
C39B C34B O1B 124.1(12) . . ?
C34B C35B C36B 125.2(7) . . ?
C34B C35B N5B 118.6(6) . . ?
C36B C35B N5B 115.4(6) . . ?
C35B C36B C37B 117.8(7) . . ?
C35B C36B H36B 121.1 . . ?
C37B C36B H36B 121.1 . . ?
C38B C37B C36B 119.0(7) . . ?
C38B C37B N6B 124.6(11) . . ?
C36B C37B N6B 116.4(11) . . ?
C39B C38B C37B 121.6(7) . . ?
C39B C38B H38B 119.2 . . ?
C37B C38B H38B 119.2 . . ?
C38B C39B C34B 120.7(8) . . ?
C38B C39B N7B 118.7(12) . . ?
C34B C39B N7B 120.6(12) . . ?
O1B Na1 N4 90.8(4) 2 . ?
N4 Na1 O1A 91.3(4) . 2 ?
N4 Na1 O1A 91.7(4) . 4_575 ?
O1A Na1 O1A 94.8(5) 2 4_575 ?
N4 Na1 O7A 142.4(3) . 2 ?
O1A Na1 O7A 52.3(4) 2 2 ?
O1A Na1 O7A 99.8(5) 4_575 2 ?
N4 Na1 Na1 92.26(18) . 3_575 ?
O1A Na1 Na1 48.0(5) 2 3_575 ?
O1A Na1 Na1 46.7(4) 4_575 3_575 ?
O7A Na1 Na1 71.3(3) 2 3_575 ?
N4 Na1 Na1 58.64(14) . 3_565 ?
O1A Na1 Na1 80.2(5) 2 3_565 ?
O1A Na1 Na1 149.5(4) 4_575 3_565 ?
O7A Na1 Na1 100.6(4) 2 3_565 ?
Na1 Na1 Na1 121.2(2) 3_575 3_565 ?

loop_
_geom_bond_atom_site_label_1
_geom_bond_atom_site_label_2
_geom_bond_distance
_geom_bond_site_symmetry_2
_geom_bond_publ_flag
N1 C1A 1.337(12) . ?
N1 C13 1.391(6) . ?
N1 C7B 1.437(12) . ?
N1 C7A 1.493(9) . ?
N1 C1B 1.508(14) . ?
N2 C23 1.335(6) . ?
N2 C19 1.353(6) . ?
N3 C28 1.371(7) . ?
N3 C24 1.386(6) . ?
N4 C33 1.345(7) . ?
N4 C29 1.346(5) . ?
N4 Na1 2.787(6) . ?
C1A C2A 1.391(8) . ?
C1A C6A 1.393(8) . ?
C2A C3A 1.390(8) . ?
C2A H2A 0.9400 . ?
C3A C4A 1.391(8) . ?
C3A H3A 0.9400 . ?
C4A C5A 1.392(8) . ?
C4A H4A 0.9400 . ?
C5A C6A 1.385(8) . ?
C5A H5A 0.9400 . ?
C6A H6A 0.9400 . ?
C1B C6B 1.368(9) . ?
C1B C2B 1.370(9) . ?
C2B C3B 1.368(9) . ?
C2B H2B 0.9400 . ?
C3B C4B 1.368(9) . ?
C3B H3B 0.9400 . ?
C4B C5B 1.373(9) . ?
C4B H4B 0.9400 . ?
C5B C6B 1.371(9) . ?
C5B H5B 0.9400 . ?
C6B H6B 0.9400 . ?
C7A C8A 1.381(8) . ?
C7A C12A 1.384(7) . ?
C8A C9A 1.382(7) . ?
C8A H8A 0.9400 . ?
C9A C10A 1.379(8) . ?
C9A H9A 0.9400 . ?
C10A C11A 1.381(8) . ?
C10A H10A 0.9400 . ?
C11A C12A 1.381(8) . ?
C11A H11A 0.9400 . ?
C12A H12A 0.9400 . ?
C7B C8B 1.361(9) . ?
C7B C12B 1.361(9) . ?
C8B C9B 1.359(9) . ?
C8B H8B 0.9400 . ?
C9B C10B 1.361(10) . ?
C9B H9B 0.9400 . ?
C10B C11B 1.352(9) . ?
C10B H10B 0.9400 . ?
C11B C12B 1.360(8) . ?
C11B H11B 0.9400 . ?
C12B H12B 0.9400 . ?
C13 C18 1.352(7) . ?
C13 C14 1.390(7) . ?
C14 C15 1.355(7) . ?
C14 H14 0.9400 . ?
C15 C16 1.369(7) . ?
C15 H15 0.9400 . ?
C16 C17 1.382(7) . ?
C16 C21 1.476(5) . ?
C17 C18 1.378(6) . ?
C17 H17 0.9400 . ?
C18 H18 0.9400 . ?
C19 C20 1.396(6) . ?
C19 C24 1.477(7) . ?
C20 C21 1.399(7) . ?
C20 H20 0.9400 . ?
C21 C22 1.377(7) . ?
C22 C23 1.405(6) . ?
C22 H22 0.9400 . ?
C23 C29 1.466(7) . ?
C24 C25 1.289(7) . ?
C25 C26 1.343(10) . ?
C25 H25 0.9400 . ?
C26 C27 1.374(11) . ?
C26 H26 0.9400 . ?
C27 C28 1.344(9) . ?
C27 H27 0.9400 . ?
C28 H28 0.9400 . ?
C29 C30 1.381(7) . ?
C30 C31 1.372(8) . ?
C30 H30 0.9400 . ?
C31 C32 1.371(8) . ?
C31 H31 0.9400 . ?
C32 C33 1.337(8) . ?
C32 H32 0.9400 . ?
C33 H33 0.9400 . ?
O1A C34A 1.09(2) . ?
O1A Na1 2.91(2) 2_545 ?
O1A Na1 2.97(3) 4_576 ?
O2A N5A 1.177(14) . ?
O3A N5A 1.178(13) . ?
N5A C35A 1.458(9) . ?
O4A N6A 1.172(17) . ?
O5A N6A 1.233(18) . ?
N6A C37A 1.487(15) . ?
O6A N7A 1.239(18) . ?
O7A N7A 1.15(2) . ?
O7A Na1 2.982(11) 2_545 ?
N7A C39A 1.480(18) . ?
C34A C39A 1.486(13) . ?
C34A C35A 1.494(12) . ?
C35A C36A 1.411(13) . ?
C36A C37A 1.342(13) . ?
C36A H36A 0.9400 . ?
C37A C38A 1.364(13) . ?
C38A C39A 1.362(11) . ?
C38A H38A 0.9400 . ?
O1B C34B 1.47(3) . ?
O1B Na1 2.76(3) 2_545 ?
O2B N5B 1.231(9) . ?
O3B N5B 1.279(9) . ?
N5B C35B 1.530(8) . ?
O4B N6B 1.20(2) . ?
O5B N6B 1.24(3) . ?
N6B C37B 1.460(18) . ?
O6B N7B 1.26(3) . ?
O7B N7B 1.19(4) . ?
N7B C39B 1.39(2) . ?
C34B C35B 1.349(8) . ?
C34B C39B 1.375(8) . ?
C35B C36B 1.355(8) . ?
C36B C37B 1.364(8) . ?
C36B H36B 0.9400 . ?
C37B C38B 1.361(8) . ?
C38B C39B 1.356(8) . ?
C38B H38B 0.9400 . ?
Na1 Na1 3.984(9) 3_575 ?
Na1 Na1 4.068(9) 3_565 ?

loop_
_geom_torsion_atom_site_label_1
_geom_torsion_atom_site_label_2
_geom_torsion_atom_site_label_3
_geom_torsion_atom_site_label_4
_geom_torsion
_geom_torsion_site_symmetry_1
_geom_torsion_site_symmetry_2
_geom_torsion_site_symmetry_3
_geom_torsion_site_symmetry_4
_geom_torsion_publ_flag
C13 N1 C1A C2A 127.0(11) . . . . ?
C7A N1 C1A C2A -45.2(15) . . . . ?
C13 N1 C1A C6A -55.2(13) . . . . ?
C7A N1 C1A C6A 132.7(9) . . . . ?
N1 C1A C2A C3A 176.2(12) . . . . ?
C6A C1A C2A C3A -1.5(14) . . . . ?
C1A C2A C3A C4A -0.4(13) . . . . ?
C2A C3A C4A C5A 0(2) . . . . ?
C3A C4A C5A C6A 2(2) . . . . ?
C4A C5A C6A C1A -3.8(18) . . . . ?
N1 C1A C6A C5A -174.4(9) . . . . ?
C2A C1A C6A C5A 3.6(16) . . . . ?
C13 N1 C1B C6B -113.1(17) . . . . ?
C7B N1 C1B C6B 45(2) . . . . ?
C13 N1 C1B C2B 75.8(15) . . . . ?
C7B N1 C1B C2B -125.8(12) . . . . ?
C6B C1B C2B C3B 1.4(17) . . . . ?
N1 C1B C2B C3B 173.4(17) . . . . ?
C1B C2B C3B C4B -1.7(19) . . . . ?
C2B C3B C4B C5B 2(3) . . . . ?
C3B C4B C5B C6B -2(3) . . . . ?
C2B C1B C6B C5B -2(2) . . . . ?
N1 C1B C6B C5B -172.2(15) . . . . ?
C4B C5B C6B C1B 2(2) . . . . ?
C1A N1 C7A C8A 124.3(10) . . . . ?
C13 N1 C7A C8A -48.3(12) . . . . ?
C1A N1 C7A C12A -57.8(12) . . . . ?
C13 N1 C7A C12A 129.6(9) . . . . ?
C12A C7A C8A C9A -1.5(15) . . . . ?
N1 C7A C8A C9A 176.2(8) . . . . ?
C7A C8A C9A C10A 0.8(14) . . . . ?
C8A C9A C10A C11A -3.6(18) . . . . ?
C9A C10A C11A C12A 7(3) . . . . ?
C10A C11A C12A C7A -8(3) . . . . ?
C8A C7A C12A C11A 5(2) . . . . ?
N1 C7A C12A C11A -173.1(14) . . . . ?
C13 N1 C7B C8B -128.8(15) . . . . ?
C1B N1 C7B C8B 72.7(18) . . . . ?
C13 N1 C7B C12B 40.0(17) . . . . ?
C1B N1 C7B C12B -118.5(13) . . . . ?
C12B C7B C8B C9B 12(4) . . . . ?
N1 C7B C8B C9B -178(3) . . . . ?
C7B C8B C9B C10B -19(6) . . . . ?
C8B C9B C10B C11B 16(6) . . . . ?
C9B C10B C11B C12B -7(4) . . . . ?
C10B C11B C12B C7B 0(2) . . . . ?
C8B C7B C12B C11B -3(2) . . . . ?
N1 C7B C12B C11B -171.2(11) . . . . ?
C1A N1 C13 C18 174.5(7) . . . . ?
C7B N1 C13 C18 23.6(11) . . . . ?
C7A N1 C13 C18 -13.5(9) . . . . ?
C1B N1 C13 C18 -179.6(7) . . . . ?
C1A N1 C13 C14 -7.9(11) . . . . ?
C7B N1 C13 C14 -158.8(8) . . . . ?
C7A N1 C13 C14 164.1(7) . . . . ?
C1B N1 C13 C14 -2.0(10) . . . . ?
C18 C13 C14 C15 -2.8(11) . . . . ?
N1 C13 C14 C15 179.4(7) . . . . ?
C13 C14 C15 C16 -0.1(13) . . . . ?
C14 C15 C16 C17 3.5(10) . . . . ?
C14 C15 C16 C21 -178.7(6) . . . . ?
C15 C16 C17 C18 -4.1(8) . . . . ?
C21 C16 C17 C18 178.0(5) . . . . ?
C14 C13 C18 C17 2.2(9) . . . . ?
N1 C13 C18 C17 179.8(5) . . . . ?
C16 C17 C18 C13 1.3(8) . . . . ?
C23 N2 C19 C20 -0.5(5) . . . . ?
C23 N2 C19 C24 178.9(3) . . . . ?
N2 C19 C20 C21 1.2(6) . . . . ?
C24 C19 C20 C21 -178.2(4) . . . . ?
C19 C20 C21 C22 -0.5(6) . . . . ?
C19 C20 C21 C16 178.1(4) . . . . ?
C15 C16 C21 C22 -146.7(6) . . . . ?
C17 C16 C21 C22 31.0(7) . . . . ?
C15 C16 C21 C20 34.7(8) . . . . ?
C17 C16 C21 C20 -147.5(5) . . . . ?
C20 C21 C22 C23 -0.7(6) . . . . ?
C16 C21 C22 C23 -179.4(4) . . . . ?
C19 N2 C23 C22 -0.9(5) . . . . ?
C19 N2 C23 C29 179.0(3) . . . . ?
C21 C22 C23 N2 1.5(6) . . . . ?
C21 C22 C23 C29 -178.4(4) . . . . ?
C28 N3 C24 C25 0.5(7) . . . . ?
C28 N3 C24 C19 179.1(4) . . . . ?
N2 C19 C24 C25 166.8(4) . . . . ?
C20 C19 C24 C25 -13.8(6) . . . . ?
N2 C19 C24 N3 -11.8(6) . . . . ?
C20 C19 C24 N3 167.6(4) . . . . ?
N3 C24 C25 C26 -0.1(8) . . . . ?
C19 C24 C25 C26 -178.8(5) . . . . ?
C24 C25 C26 C27 -0.8(9) . . . . ?
C25 C26 C27 C28 1.3(10) . . . . ?
C26 C27 C28 N3 -0.9(9) . . . . ?
C24 N3 C28 C27 0.1(7) . . . . ?
C33 N4 C29 C30 -0.8(7) . . . . ?
Na1 N4 C29 C30 167.8(4) . . . . ?
C33 N4 C29 C23 -179.4(4) . . . . ?
Na1 N4 C29 C23 -10.9(7) . . . . ?
N2 C23 C29 N4 -1.5(5) . . . . ?
C22 C23 C29 N4 178.4(4) . . . . ?
N2 C23 C29 C30 180.0(4) . . . . ?
C22 C23 C29 C30 -0.1(6) . . . . ?
N4 C29 C30 C31 0.6(7) . . . . ?
C23 C29 C30 C31 179.1(4) . . . . ?
C29 C30 C31 C32 -0.5(8) . . . . ?
C30 C31 C32 C33 0.6(9) . . . . ?
C31 C32 C33 N4 -0.8(9) . . . . ?
C29 N4 C33 C32 0.9(8) . . . . ?
Na1 N4 C33 C32 -172.2(5) . . . . ?
Na1 O7A N7A O6A -163.8(17) 2_545 . . . ?
Na1 O7A N7A C39A 15(4) 2_545 . . . ?
Na1 O1A C34A C39A -29(5) 2_545 . . . ?
Na1 O1A C34A C39A 89.7(19) 4_576 . . . ?
Na1 O1A C34A C35A 163(2) 2_545 . . . ?
Na1 O1A C34A C35A -78(2) 4_576 . . . ?
O2A N5A C35A C36A -159.0(15) . . . . ?
O3A N5A C35A C36A 20(2) . . . . ?
O2A N5A C35A C34A 26(2) . . . . ?
O3A N5A C35A C34A -155.7(12) . . . . ?
O1A C34A C35A C36A 174(2) . . . . ?
C39A C34A C35A C36A 5.3(15) . . . . ?
O1A C34A C35A N5A -11(3) . . . . ?
C39A C34A C35A N5A -179.6(14) . . . . ?
N5A C35A C36A C37A 179.4(12) . . . . ?
C34A C35A C36A C37A -5.7(16) . . . . ?
C35A C36A C37A C38A 2.1(13) . . . . ?
C35A C36A C37A N6A -174.5(9) . . . . ?
O4A N6A C37A C36A 5.4(14) . . . . ?
O5A N6A C37A C36A -178.3(9) . . . . ?
O4A N6A C37A C38A -171.2(10) . . . . ?
O5A N6A C37A C38A 5.1(12) . . . . ?
C36A C37A C38A C39A 1.2(12) . . . . ?
N6A C37A C38A C39A 177.7(9) . . . . ?
C37A C38A C39A N7A 179.1(11) . . . . ?
C37A C38A C39A C34A -1.0(16) . . . . ?
O7A N7A C39A C38A 176.5(14) . . . . ?
O6A N7A C39A C38A -4.2(19) . . . . ?
O7A N7A C39A C34A -3(2) . . . . ?
O6A N7A C39A C34A 175.9(14) . . . . ?
O1A C34A C39A C38A -172(2) . . . . ?
C35A C34A C39A C38A -2.1(16) . . . . ?
O1A C34A C39A N7A 8(3) . . . . ?
C35A C34A C39A N7A 177.8(12) . . . . ?
Na1 O1B C34B C35B -162(5) 2_545 . . . ?
Na1 O1B C34B C39B 36(8) 2_545 . . . ?
C39B C34B C35B C36B -0.8(18) . . . . ?
O1B C34B C35B C36B -164(2) . . . . ?
C39B C34B C35B N5B -170.0(17) . . . . ?
O1B C34B C35B N5B 27(2) . . . . ?
O2B N5B C35B C34B 26(3) . . . . ?
O3B N5B C35B C34B -158.7(15) . . . . ?
O2B N5B C35B C36B -144.6(19) . . . . ?
O3B N5B C35B C36B 31(2) . . . . ?
C34B C35B C36B C37B 1.3(15) . . . . ?
N5B C35B C36B C37B 170.7(13) . . . . ?
C35B C36B C37B C38B -0.9(14) . . . . ?
C35B C36B C37B N6B 178.7(11) . . . . ?
O4B N6B C37B C38B 173.0(14) . . . . ?
O5B N6B C37B C38B -9(2) . . . . ?
O4B N6B C37B C36B -7(2) . . . . ?
O5B N6B C37B C36B 171.3(15) . . . . ?
C36B C37B C38B C39B 0.2(17) . . . . ?
N6B C37B C38B C39B -179.3(13) . . . . ?
C37B C38B C39B C34B 0(2) . . . . ?
C37B C38B C39B N7B 179.1(13) . . . . ?
C35B C34B C39B C38B 0(2) . . . . ?
O1B C34B C39B C38B 162(2) . . . . ?
C35B C34B C39B N7B -178.8(15) . . . . ?
O1B C34B C39B N7B -17(3) . . . . ?
O7B N7B C39B C38B 159(2) . . . . ?
O6B N7B C39B C38B -4(2) . . . . ?
O7B N7B C39B C34B -22(3) . . . . ?
O6B N7B C39B C34B 174.4(18) . . . . ?
